data_7233602
loop_
_publ_author_name
'Xiaotao Zhang'
'Jakob K. Sorensen'
'Xiaolong Fu'
'Yonggang Zhen'
'Guangyao Zhao'
'Lang Jiang'
'Huanli Dong'
'Jie Liu'
'Zhigang Shuai'
'Hua Geng'
'Thomas Bjornholm'
'Wenping Hu'

_publ_section_title
;
 Rubrene analogues with the aggregation-induced emission enhancement
 behaviour
;
_journal_name_full 'Journal of Materials Chemistry C'
_journal_page_first 884
_journal_page_last 890
_journal_paper_doi 10.1039/C3TC31794C
_journal_volume 2
_journal_year 2014
_chemical_formula_moiety 'C38 H24 S2'
_chemical_formula_sum 'C38 H24 S2'
_chemical_formula_weight 544.69
_space_group_IT_number 14
_space_group_name_Hall '-P 2ybc'
_space_group_name_H-M_alt 'P 1 21/c 1'
_symmetry_cell_setting monoclinic
_symmetry_space_group_name_H-M 'P 1 21/c 1'
_atom_sites_solution_hydrogens geom
_atom_sites_solution_primary direct
_atom_sites_solution_secondary difmap
_cell_angle_alpha 90.00
_cell_angle_beta 95.17(3)
_cell_angle_gamma 90.00
_cell_formula_units_Z 2
_cell_length_a 10.173(2)
_cell_length_b 8.9148(18)
_cell_length_c 14.751(3)
_cell_measurement_reflns_used 4569
_cell_measurement_temperature 173(2)
_cell_measurement_theta_max 27.4841
_cell_measurement_theta_min 1.3862
_cell_volume 1332.3(5)
_computing_cell_refinement 'CrystalClear (Rigaku Inc., 2008)'
_computing_data_collection 'CrystalClear (Rigaku Inc., 2008)'
_computing_data_reduction 'CrystalClear (Rigaku Inc., 2008)'
_computing_molecular_graphics
;
Mercury: visualization and analysis of crystal structures, C. F. Macrae,
P. R. Edgington, P. McCabe, E. Pidcock, G. P. Shields, R. Taylor,
M. Towler and J. van de Streek, J. Appl. Cryst., 39, 453-457, 2006.
;
_computing_publication_material 'SHELX-97 (Sheldrick, 1997)'
_computing_structure_refinement 'SHELXL-97 (Sheldrick, 1997)'
_computing_structure_solution 'SHELXS-97 (Sheldrick, 1990)'
_diffrn_ambient_temperature 173(2)
_diffrn_detector_area_resol_mean 28.5714
_diffrn_measured_fraction_theta_full 0.993
_diffrn_measured_fraction_theta_max 0.993
_diffrn_measurement_device_type 'Saturn724+ CCD'
_diffrn_measurement_method '\w scans at fixed \c = 45\%'
_diffrn_radiation_monochromator graphite
_diffrn_radiation_source 'fine-focus sealed tube'
_diffrn_radiation_type MoK\a
_diffrn_radiation_wavelength 0.71073
_diffrn_reflns_av_R_equivalents 0.0500
_diffrn_reflns_av_sigmaI/netI 0.0451
_diffrn_reflns_limit_h_max 13
_diffrn_reflns_limit_h_min -11
_diffrn_reflns_limit_k_max 10
_diffrn_reflns_limit_k_min -11
_diffrn_reflns_limit_l_max 19
_diffrn_reflns_limit_l_min -19
_diffrn_reflns_number 10474
_diffrn_reflns_theta_full 27.48
_diffrn_reflns_theta_max 27.48
_diffrn_reflns_theta_min 3.04
_exptl_absorpt_coefficient_mu 0.228
_exptl_absorpt_correction_T_max 1.0000
_exptl_absorpt_correction_T_min 0.6809
_exptl_absorpt_correction_type multi-scan
_exptl_absorpt_process_details 'CrystalClear (Rigaku Inc., 2008)'
_exptl_crystal_colour yellow
_exptl_crystal_density_diffrn 1.358
_exptl_crystal_density_method 'not measured'
_exptl_crystal_description block
_exptl_crystal_F_000 568
_exptl_crystal_size_max 0.21
_exptl_crystal_size_mid 0.18
_exptl_crystal_size_min 0.16
_refine_diff_density_max 0.347
_refine_diff_density_min -0.516
_refine_diff_density_rms 0.055
_refine_ls_extinction_method none
_refine_ls_goodness_of_fit_ref 1.173
_refine_ls_hydrogen_treatment constr
_refine_ls_matrix_type full
_refine_ls_number_parameters 195
_refine_ls_number_reflns 3037
_refine_ls_number_restraints 38
_refine_ls_restrained_S_all 1.233
_refine_ls_R_factor_all 0.0712
_refine_ls_R_factor_gt 0.0649
_refine_ls_shift/su_max 0.000
_refine_ls_shift/su_mean 0.000
_refine_ls_structure_factor_coef Fsqd
_refine_ls_weighting_details 'calc w=1/[\s^2^(Fo^2^)+(0.0309P)^2^+1.2903P] where P=(Fo^2^+2Fc^2^)/3'
_refine_ls_weighting_scheme calc
_refine_ls_wR_factor_gt 0.1292
_refine_ls_wR_factor_ref 0.1326
_reflns_number_gt 2799
_reflns_number_total 3037
_reflns_threshold_expression >2sigma(I)
_cod_data_source_file J-Mater-Chem-C-2014-2-884-1.cif
_cod_data_source_block a
_cod_original_sg_symbol_H-M P2(1)/c
_cod_database_code 7233602

loop_
_symmetry_equiv_pos_as_xyz
'x, y, z'
'-x, y+1/2, -z+1/2'
'-x, -y, -z'
'x, -y-1/2, z-1/2'

loop_
_atom_site_label
_atom_site_type_symbol
_atom_site_fract_x
_atom_site_fract_y
_atom_site_fract_z
_atom_site_U_iso_or_equiv
_atom_site_adp_type
_atom_site_occupancy
_atom_site_symmetry_multiplicity
_atom_site_calc_flag
_atom_site_refinement_flags
_atom_site_disorder_assembly
_atom_site_disorder_group
S1 S 0.60891(8) 0.14776(10) 0.43950(6) 0.0299(3) Uani 0.867(3) 1 d PDU A 1
C3 C 0.6753(4) 0.0376(5) 0.2923(3) 0.0247(8) Uani 0.867(3) 1 d PDU A 1
H3 H 0.7206 -0.0164 0.2491 0.030 Uiso 0.867(3) 1 calc PR A 1
S1' S 0.6930(7) 0.0138(9) 0.2742(5) 0.030(2) Uiso 0.133(3) 1 d PDU A 2
C3' C 0.6062(19) 0.119(4) 0.4066(10) 0.059(6) Uani 0.133(3) 1 d PDU A 2
H3' H 0.5919 0.1266 0.4692 0.070 Uiso 0.133(3) 1 calc PR A 2
C1 C 0.5110(3) 0.1803(3) 0.3425(2) 0.0419(7) Uani 1 1 d D . .
H1 H 0.4321 0.2378 0.3400 0.050 Uiso 1 1 calc R A 1
C2 C 0.5576(3) 0.1154(3) 0.2690(2) 0.0404(7) Uani 1 1 d D A .
H2 H 0.5157 0.1219 0.2090 0.048 Uiso 1 1 calc R B 1
C4 C 0.7205(2) 0.0462(3) 0.38425(15) 0.0236(5) Uani 1 1 d D . .
C5 C 0.8301(2) -0.0311(3) 0.43934(14) 0.0202(5) Uani 1 1 d . . .
C6 C 0.9551(2) 0.0371(2) 0.46491(14) 0.0194(5) Uani 1 1 d . . .
C7 C 0.9958(2) 0.1730(2) 0.42486(15) 0.0207(5) Uani 1 1 d . A .
C8 C 1.1141(2) 0.2435(3) 0.45787(15) 0.0219(5) Uani 1 1 d . . .
C9 C 1.2008(2) 0.1725(3) 0.52662(15) 0.0219(5) Uani 1 1 d . . .
C10 C 1.3220(2) 0.2480(3) 0.55727(16) 0.0272(5) Uani 1 1 d . . .
H10 H 1.3812 0.2020 0.6025 0.033 Uiso 1 1 calc R A .
C11 C 1.3534(2) 0.3829(3) 0.52301(17) 0.0292(5) Uani 1 1 d . A .
H11 H 1.4328 0.4315 0.5455 0.035 Uiso 1 1 calc R . .
C12 C 1.2684(2) 0.4526(3) 0.45359(16) 0.0278(5) Uani 1 1 d . . .
H12 H 1.2917 0.5467 0.4295 0.033 Uiso 1 1 calc R A .
C13 C 1.1541(2) 0.3849(3) 0.42176(16) 0.0254(5) Uani 1 1 d . A .
H13 H 1.0991 0.4318 0.3745 0.030 Uiso 1 1 calc R . .
C14 C 0.9248(2) 0.2423(3) 0.34106(15) 0.0211(5) Uani 1 1 d . . .
C15 C 0.9599(2) 0.1976(3) 0.25465(16) 0.0251(5) Uani 1 1 d . A .
H15 H 1.0237 0.1209 0.2498 0.030 Uiso 1 1 calc R . .
C16 C 0.9010(3) 0.2659(3) 0.17711(17) 0.0326(6) Uani 1 1 d . . .
H16 H 0.9249 0.2358 0.1190 0.039 Uiso 1 1 calc R A .
C17 C 0.8084(3) 0.3767(3) 0.18304(18) 0.0355(6) Uani 1 1 d . A .
H17 H 0.7669 0.4210 0.1293 0.043 Uiso 1 1 calc R . .
C18 C 0.7758(2) 0.4234(3) 0.26719(19) 0.0331(6) Uani 1 1 d . . .
H18 H 0.7124 0.5008 0.2712 0.040 Uiso 1 1 calc R A .
C19 C 0.8344(2) 0.3588(3) 0.34559(17) 0.0257(5) Uani 1 1 d . A .
H19 H 0.8130 0.3941 0.4032 0.031 Uiso 1 1 calc R . .

loop_
_atom_site_aniso_label
_atom_site_aniso_U_11
_atom_site_aniso_U_22
_atom_site_aniso_U_33
_atom_site_aniso_U_23
_atom_site_aniso_U_13
_atom_site_aniso_U_12
S1 0.0238(4) 0.0366(5) 0.0290(5) 0.0014(3) 0.0011(3) 0.0047(3)
C3 0.0208(16) 0.0261(18) 0.0280(17) -0.0030(14) 0.0075(14) 0.0033(12)
C3' 0.066(8) 0.062(8) 0.048(8) -0.003(7) 0.007(7) -0.008(7)
C1 0.0233(13) 0.0441(17) 0.0572(19) 0.0103(14) -0.0019(12) 0.0058(12)
C2 0.0346(14) 0.0461(17) 0.0372(15) 0.0128(13) -0.0143(12) -0.0096(12)
C4 0.0193(11) 0.0250(12) 0.0260(12) 0.0025(9) -0.0008(9) -0.0040(9)
C5 0.0207(11) 0.0226(11) 0.0171(10) -0.0018(9) -0.0002(8) 0.0000(9)
C6 0.0188(10) 0.0217(11) 0.0175(10) -0.0021(9) 0.0010(8) 0.0013(9)
C7 0.0198(10) 0.0228(11) 0.0194(10) 0.0000(9) 0.0017(8) 0.0020(9)
C8 0.0208(11) 0.0236(11) 0.0215(11) 0.0001(9) 0.0020(9) -0.0008(9)
C9 0.0205(11) 0.0247(12) 0.0205(10) -0.0015(9) 0.0010(9) -0.0009(9)
C10 0.0230(11) 0.0310(13) 0.0265(12) 0.0030(10) -0.0034(9) -0.0016(10)
C11 0.0264(12) 0.0327(14) 0.0278(12) 0.0005(10) -0.0021(10) -0.0087(10)
C12 0.0303(12) 0.0249(12) 0.0281(12) 0.0028(10) 0.0016(10) -0.0049(10)
C13 0.0264(12) 0.0251(12) 0.0243(11) 0.0024(9) 0.0003(9) -0.0005(9)
C14 0.0189(10) 0.0227(11) 0.0209(10) 0.0029(9) -0.0021(8) -0.0037(9)
C15 0.0254(12) 0.0235(12) 0.0261(12) 0.0001(9) -0.0006(10) 0.0000(9)
C16 0.0403(15) 0.0361(14) 0.0213(11) 0.0017(10) 0.0017(10) -0.0075(12)
C17 0.0361(14) 0.0384(15) 0.0300(13) 0.0125(11) -0.0085(11) -0.0060(12)
C18 0.0272(13) 0.0297(14) 0.0416(15) 0.0072(12) -0.0019(11) 0.0032(10)
C19 0.0245(11) 0.0256(12) 0.0272(12) -0.0002(10) 0.0034(10) 0.0005(10)

loop_
_atom_type_symbol
_atom_type_description
_atom_type_scat_dispersion_real
_atom_type_scat_dispersion_imag
_atom_type_scat_source
C C 0.0033 0.0016 'International Tables Vol C Tables 4.2.6.8 and 6.1.1.4'
H H 0.0000 0.0000 'International Tables Vol C Tables 4.2.6.8 and 6.1.1.4'
S S 0.1246 0.1234 'International Tables Vol C Tables 4.2.6.8 and 6.1.1.4'

loop_
_geom_angle_atom_site_label_1
_geom_angle_atom_site_label_2
_geom_angle_atom_site_label_3
_geom_angle
_geom_angle_site_symmetry_1
_geom_angle_site_symmetry_3
C1 S1 C4 93.07(13) . .
C4 C3 C2 114.3(3) . .
C4 C3 H3 122.9 . .
C2 C3 H3 122.9 . .
C2 S1' C4 90.9(3) . .
C4 C3' C1 124.2(11) . .
C4 C3' H3' 117.9 . .
C1 C3' H3' 117.9 . .
C2 C1 C3' 95.8(7) . .
C2 C1 S1 112.4(2) . .
C3' C1 S1 17.4(9) . .
C2 C1 H1 123.8 . .
C3' C1 H1 140.1 . .
S1 C1 H1 123.8 . .
C1 C2 C3 111.7(3) . .
C1 C2 S1' 123.5(3) . .
C3 C2 S1' 11.8(3) . .
C1 C2 H2 124.2 . .
C3 C2 H2 124.2 . .
S1' C2 H2 112.4 . .
C3 C4 C3' 92.7(7) . .
C3 C4 C5 132.1(2) . .
C3' C4 C5 133.2(6) . .
C3 C4 S1' 11.6(3) . .
C3' C4 S1' 104.1(7) . .
C5 C4 S1' 120.6(3) . .
C3 C4 S1 108.5(2) . .
C3' C4 S1 16.6(9) . .
C5 C4 S1 118.72(16) . .
S1' C4 S1 120.0(3) . .
C9 C5 C6 120.7(2) 3_756 .
C9 C5 C4 115.49(19) 3_756 .
C6 C5 C4 123.5(2) . .
C7 C6 C5 122.48(19) . .
C7 C6 C6 119.2(2) . 3_756
C5 C6 C6 118.3(2) . 3_756
C8 C7 C6 120.5(2) . .
C8 C7 C14 115.6(2) . .
C6 C7 C14 123.57(19) . .
C7 C8 C9 120.1(2) . .
C7 C8 C13 121.7(2) . .
C9 C8 C13 118.2(2) . .
C5 C9 C8 120.5(2) 3_756 .
C5 C9 C10 121.3(2) 3_756 .
C8 C9 C10 118.1(2) . .
C11 C10 C9 121.4(2) . .
C11 C10 H10 119.3 . .
C9 C10 H10 119.3 . .
C10 C11 C12 120.5(2) . .
C10 C11 H11 119.7 . .
C12 C11 H11 119.7 . .
C13 C12 C11 120.1(2) . .
C13 C12 H12 119.9 . .
C11 C12 H12 119.9 . .
C12 C13 C8 121.6(2) . .
C12 C13 H13 119.2 . .
C8 C13 H13 119.2 . .
C19 C14 C15 118.4(2) . .
C19 C14 C7 122.4(2) . .
C15 C14 C7 118.9(2) . .
C16 C15 C14 119.7(2) . .
C16 C15 H15 120.1 . .
C14 C15 H15 120.1 . .
C17 C16 C15 120.8(2) . .
C17 C16 H16 119.6 . .
C15 C16 H16 119.6 . .
C16 C17 C18 119.8(2) . .
C16 C17 H17 120.1 . .
C18 C17 H17 120.1 . .
C17 C18 C19 120.6(2) . .
C17 C18 H18 119.7 . .
C19 C18 H18 119.7 . .
C18 C19 C14 120.6(2) . .
C18 C19 H19 119.7 . .
C14 C19 H19 119.7 . .

loop_
_geom_bond_atom_site_label_1
_geom_bond_atom_site_label_2
_geom_bond_distance
_geom_bond_site_symmetry_2
S1 C1 1.693(3) .
S1 C4 1.715(2) .
C3 C4 1.394(4) .
C3 C2 1.399(4) .
C3 H3 0.9500 .
S1' C2 1.645(7) .
S1' C4 1.648(7) .
C3' C4 1.395(10) .
C3' C1 1.403(10) .
C3' H3' 0.9500 .
C1 C2 1.352(4) .
C1 H1 0.9500 .
C2 H2 0.9500 .
C4 C5 1.488(3) .
C5 C9 1.403(3) 3_756
C5 C6 1.429(3) .
C6 C7 1.425(3) .
C6 C6 1.474(4) 3_756
C7 C8 1.405(3) .
C7 C14 1.507(3) .
C8 C9 1.430(3) .
C8 C13 1.442(3) .
C9 C5 1.403(3) 3_756
C9 C10 1.442(3) .
C10 C11 1.354(3) .
C10 H10 0.9500 .
C11 C12 1.422(3) .
C11 H11 0.9500 .
C12 C13 1.356(3) .
C12 H12 0.9500 .
C13 H13 0.9500 .
C14 C19 1.393(3) .
C14 C15 1.412(3) .
C15 C16 1.384(3) .
C15 H15 0.9500 .
C16 C17 1.373(4) .
C16 H16 0.9500 .
C17 C18 1.378(4) .
C17 H17 0.9500 .
C18 C19 1.378(3) .
C18 H18 0.9500 .
C19 H19 0.9500 .

loop_
_geom_torsion_atom_site_label_1
_geom_torsion_atom_site_label_2
_geom_torsion_atom_site_label_3
_geom_torsion_atom_site_label_4
_geom_torsion
_geom_torsion_site_symmetry_1
_geom_torsion_site_symmetry_2
_geom_torsion_site_symmetry_3
_geom_torsion_site_symmetry_4
C4 C3' C1 C2 12(3) . . . .
C4 C3' C1 S1 -151(7) . . . .
C4 S1 C1 C2 0.9(2) . . . .
C4 S1 C1 C3' 19(5) . . . .
C3' C1 C2 C3 -5.3(15) . . . .
S1 C1 C2 C3 0.1(4) . . . .
C3' C1 C2 S1' -4.3(16) . . . .
S1 C1 C2 S1' 1.1(5) . . . .
C4 C3 C2 C1 -1.4(4) . . . .
C4 C3 C2 S1' -177(2) . . . .
C4 S1' C2 C1 -2.5(6) . . . .
C4 S1' C2 C3 2.0(19) . . . .
C2 C3 C4 C3' 7.2(15) . . . .
C2 C3 C4 C5 172.3(3) . . . .
C2 C3 C4 S1' 177(3) . . . .
C2 C3 C4 S1 2.0(4) . . . .
C1 C3' C4 C3 -13(3) . . . .
C1 C3' C4 C5 -177.3(15) . . . .
C1 C3' C4 S1' -15(3) . . . .
C1 C3' C4 S1 150(7) . . . .
C2 S1' C4 C3 -2(2) . . . .
C2 S1' C4 C3' 8.1(16) . . . .
C2 S1' C4 C5 173.6(2) . . . .
C2 S1' C4 S1 3.1(5) . . . .
C1 S1 C4 C3 -1.7(2) . . . .
C1 S1 C4 C3' -20(5) . . . .
C1 S1 C4 C5 -173.4(2) . . . .
C1 S1 C4 S1' -2.8(4) . . . .
C3 C4 C5 C9 -85.3(4) . . . 3_756
C3' C4 C5 C9 74(2) . . . 3_756
S1' C4 C5 C9 -86.5(4) . . . 3_756
S1 C4 C5 C9 84.1(2) . . . 3_756
C3 C4 C5 C6 100.9(4) . . . .
C3' C4 C5 C6 -100(2) . . . .
S1' C4 C5 C6 99.7(4) . . . .
S1 C4 C5 C6 -89.7(2) . . . .
C9 C5 C6 C7 173.4(2) 3_756 . . .
C4 C5 C6 C7 -13.2(3) . . . .
C9 C5 C6 C6 -6.3(4) 3_756 . . 3_756
C4 C5 C6 C6 167.1(2) . . . 3_756
C5 C6 C7 C8 174.1(2) . . . .
C6 C6 C7 C8 -6.3(4) 3_756 . . .
C5 C6 C7 C14 -11.8(3) . . . .
C6 C6 C7 C14 167.9(2) 3_756 . . .
C6 C7 C8 C9 5.7(3) . . . .
C14 C7 C8 C9 -168.9(2) . . . .
C6 C7 C8 C13 -176.7(2) . . . .
C14 C7 C8 C13 8.7(3) . . . .
C7 C8 C9 C5 1.1(3) . . . 3_756
C13 C8 C9 C5 -176.6(2) . . . 3_756
C7 C8 C9 C10 179.0(2) . . . .
C13 C8 C9 C10 1.3(3) . . . .
C5 C9 C10 C11 178.5(2) 3_756 . . .
C8 C9 C10 C11 0.6(4) . . . .
C9 C10 C11 C12 -1.7(4) . . . .
C10 C11 C12 C13 0.7(4) . . . .
C11 C12 C13 C8 1.2(4) . . . .
C7 C8 C13 C12 -179.9(2) . . . .
C9 C8 C13 C12 -2.2(3) . . . .
C8 C7 C14 C19 -87.4(3) . . . .
C6 C7 C14 C19 98.1(3) . . . .
C8 C7 C14 C15 86.5(3) . . . .
C6 C7 C14 C15 -87.9(3) . . . .
C19 C14 C15 C16 -2.3(3) . . . .
C7 C14 C15 C16 -176.5(2) . . . .
C14 C15 C16 C17 -0.2(4) . . . .
C15 C16 C17 C18 1.6(4) . . . .
C16 C17 C18 C19 -0.7(4) . . . .
C17 C18 C19 C14 -1.8(4) . . . .
C15 C14 C19 C18 3.2(3) . . . .
C7 C14 C19 C18 177.2(2) . . . .
